data_7131325
loop_
_publ_author_name
'Yang, Weiwei'
'Wang, Haiying'
'Chang, Rong'
'Feng, Zhitao'
'Zhu, Yumei'
'Sue, Andrew C.-H.'

_publ_section_title
;
 Handcuff-like metallo-pseudorotaxanes consisting of tiara[5]arene wheels
 and dimeric silver trifluoroacetate axles.
;
_journal_issue 17
_journal_name_full 'Chemical communications (Cambridge, England)'
_journal_page_first 2457
_journal_page_last 2460
_journal_paper_doi 10.1039/d2cc06951b
_journal_volume 59
_journal_year 2023
_chemical_formula_moiety 'Ag2 C4 F6 O4, C H Cl3, C45 H50 O10'
_chemical_formula_sum 'C50 H51 Ag2 Cl3 F6 O14'
_chemical_formula_weight 1311.99
_space_group_crystal_system orthorhombic
_space_group_IT_number 19
_space_group_name_Hall 'P 2ac 2ab'
_space_group_name_H-M_alt 'P 21 21 21'
_atom_sites_solution_hydrogens geom
_atom_sites_solution_primary dual
_audit_creation_date 2022-10-15
_audit_creation_method
;
Olex2 1.2
(compiled 2018.05.29 svn.r3508 for OlexSys, GUI svn.r5506)
;
_audit_update_record
;
2022-10-15 deposited with the CCDC.	2023-02-01 downloaded from the CCDC.
;
_cell_angle_alpha 90
_cell_angle_beta 90
_cell_angle_gamma 90
_cell_formula_units_Z 4
_cell_length_a 12.1518(3)
_cell_length_b 20.0181(5)
_cell_length_c 21.6563(7)
_cell_measurement_reflns_used 12513
_cell_measurement_temperature 159.99(10)
_cell_measurement_theta_max 75.1010
_cell_measurement_theta_min 3.0070
_cell_volume 5268.0(3)
_computing_cell_refinement 'CrysAlisPro 1.171.39.45g (Rigaku OD, 2018)'
_computing_data_collection 'CrysAlisPro 1.171.39.45g (Rigaku OD, 2018)'
_computing_data_reduction 'CrysAlisPro 1.171.39.45g (Rigaku OD, 2018)'
_computing_molecular_graphics 'Olex2 (Dolomanov et al., 2009)'
_computing_publication_material 'Olex2 (Dolomanov et al., 2009)'
_computing_structure_refinement 'ShelXL (Sheldrick, 2015)'
_computing_structure_solution 'ShelXT (Sheldrick, 2015)'
_diffrn_ambient_environment N~2~
_diffrn_ambient_temperature 159.99(10)
_diffrn_detector 'CCD plate'
_diffrn_detector_type HyPix
_diffrn_measured_fraction_theta_full 0.999
_diffrn_measured_fraction_theta_max 0.958
_diffrn_measurement_details
;
List of Runs (angles in degrees, time in seconds):

  # Type    Start    End  Width  t~exp~   \w     \q     \k     \f   Frames
#--------------------------------------------------------------------------
  1  \w     35.00  93.00   0.50    0.63    --   47.12-121.00 147.00  116
  2  \w    -96.00 -50.00   0.50    2.51    -- -100.00 108.00 -30.00   92
  3  \w    146.00 178.00   0.50    2.51    --  107.75  20.00 157.00   64
  4  \w    100.00 126.00   0.50    2.51    --  107.75  20.00 157.00   52
  5  \w     32.00  60.00   0.50    0.63    --   47.12 -37.00 -90.00   56
  6  \w     89.00 119.00   0.50    0.63    --   47.12 125.00-180.00   60
  7  \w    -27.00   8.00   0.50    0.63    --   47.12 -37.00 -90.00   70
  8  \w     32.00 117.00   0.50    0.63    --   47.12  57.00-120.00  170
  9  \w   -115.00 -89.00   0.50    2.51    -- -100.00  30.00 -90.00   52
 10  \w   -114.00 -41.00   0.50    2.51    -- -100.00  45.00-180.00  146
 11  \w   -117.00 -55.00   0.50    2.51    -- -100.00  61.00-180.00  124
 12  \w    -78.00 -25.00   0.50    2.51    -- -100.00  30.00 -90.00  106
 13  \w   -106.00 -29.00   0.50    2.51    -- -100.00  45.00 -90.00  154
 14  \w    112.00 173.00   0.50    2.51    --  107.75  45.00-150.00  122
 15  \w     60.00  99.00   0.50    2.51    --  107.75 -94.00 -90.00   78
 16  \w     73.00 106.00   0.50    2.51    --  107.75 -94.00-150.00   66
 17  \w     89.00 114.00   0.50    2.51    --  107.75-121.00 147.00   50
 18  \w     40.00  65.00   0.50    2.51    --  107.75-121.00 147.00   50
;
_diffrn_measurement_device 'four-circle diffractometer'
_diffrn_measurement_device_type 'ROD, Synergy Custom system, HyPix'
_diffrn_measurement_method '\w scans'
_diffrn_orient_matrix_type 'CrysAlisPro convention (1999,Acta A55,543-557)'
_diffrn_orient_matrix_UB_11 -0.0226507000
_diffrn_orient_matrix_UB_12 -0.0755150000
_diffrn_orient_matrix_UB_13 -0.0048333000
_diffrn_orient_matrix_UB_21 0.1211169000
_diffrn_orient_matrix_UB_22 -0.0120560000
_diffrn_orient_matrix_UB_23 -0.0177658000
_diffrn_orient_matrix_UB_31 0.0296050000
_diffrn_orient_matrix_UB_32 -0.0084028000
_diffrn_orient_matrix_UB_33 0.0687698000
_diffrn_radiation_monochromator mirror
_diffrn_radiation_probe x-ray
_diffrn_radiation_type CuK\a
_diffrn_radiation_wavelength 1.54184
_diffrn_reflns_av_R_equivalents 0.0903
_diffrn_reflns_av_unetI/netI 0.0767
_diffrn_reflns_Laue_measured_fraction_full 0.999
_diffrn_reflns_Laue_measured_fraction_max 0.958
_diffrn_reflns_limit_h_max 15
_diffrn_reflns_limit_h_min -15
_diffrn_reflns_limit_k_max 23
_diffrn_reflns_limit_k_min -24
_diffrn_reflns_limit_l_max 27
_diffrn_reflns_limit_l_min -18
_diffrn_reflns_number 29117
_diffrn_reflns_point_group_measured_fraction_full 0.997
_diffrn_reflns_point_group_measured_fraction_max 0.937
_diffrn_reflns_theta_full 67.684
_diffrn_reflns_theta_max 77.434
_diffrn_reflns_theta_min 3.006
_diffrn_source 'Rotating-anode X-ray tube'
_diffrn_source_type 'Rigaku (Cu) X-ray Source'
_exptl_absorpt_coefficient_mu 8.116
_exptl_absorpt_correction_T_max 1.00000
_exptl_absorpt_correction_T_min 0.84604
_exptl_absorpt_correction_type multi-scan
_exptl_absorpt_process_details
;
CrysAlisPro 1.171.39.45g (Rigaku Oxford Diffraction, 2018)
Empirical absorption correction using spherical harmonics,
 implemented in SCALE3 ABSPACK scaling algorithm.
;
_exptl_crystal_colour 'clear colourless'
_exptl_crystal_density_diffrn 1.654
_exptl_crystal_description block
_exptl_crystal_F_000 2648
_exptl_crystal_size_max 0.1
_exptl_crystal_size_mid 0.1
_exptl_crystal_size_min 0.05
_refine_diff_density_max 1.230
_refine_diff_density_min -1.081
_refine_diff_density_rms 0.104
_refine_ls_abs_structure_details
;
 Flack x determined using 2415 quotients [(I+)-(I-)]/[(I+)+(I-)]
 (Parsons, Flack and Wagner, Acta Cryst. B69 (2013) 249-259).
;
_refine_ls_abs_structure_Flack -0.013(6)
_refine_ls_extinction_method none
_refine_ls_goodness_of_fit_ref 1.142
_refine_ls_hydrogen_treatment constr
_refine_ls_matrix_type full
_refine_ls_number_parameters 714
_refine_ls_number_reflns 10518
_refine_ls_number_restraints 215
_refine_ls_restrained_S_all 1.142
_refine_ls_R_factor_all 0.1050
_refine_ls_R_factor_gt 0.0756
_refine_ls_shift/su_max 0.000
_refine_ls_shift/su_mean 0.000
_refine_ls_structure_factor_coef Fsqd
_refine_ls_weighting_details 'w=1/[\s^2^(Fo^2^)+(0.1215P)^2^+1.8506P] where P=(Fo^2^+2Fc^2^)/3'
_refine_ls_weighting_scheme calc
_refine_ls_wR_factor_gt 0.2048
_refine_ls_wR_factor_ref 0.2272
_reflns_Friedel_coverage 0.774
_reflns_Friedel_fraction_full 0.994
_reflns_Friedel_fraction_max 0.911
_reflns_number_gt 7527
_reflns_number_total 10518
_reflns_threshold_expression 'I > 2\s(I)'
_cod_data_source_file d2cc06951b2.cif
_cod_data_source_block 20220710-yww-p5-ag
_cod_database_code 7131325
_shelx_shelxl_version_number 2018/3
_shelx_space_group_comment
;
The symmetry employed for this shelxl refinement is uniquely defined
by the following loop, which should always be used as a source of
symmetry information in preference to the above space-group names.
They are only intended as comments.
;
_reflns_odcompleteness_completeness 99.98
_reflns_odcompleteness_iscentric 1
_reflns_odcompleteness_theta 66.97
_olex2_refinement_description
;
1. Fixed Uiso
 At 1.2 times of:
  All C(H) groups, All C(H,H) groups
 At 1.5 times of:
  All C(H,H,H) groups
2. Rigid bond restraints
 All non-hydrogen atoms
 with sigma for 1-2 distances of 0.005 and sigma for 1-3 distances of 0.005
 All non-hydrogen atoms
 with sigma for 1-2 distances of 0.005 and sigma for 1-3 distances of 0.005
3. Others
 Sof(Ag3)=1-FVAR(1)
 Sof(Ag2)=FVAR(1)
 Fixed Sof: Ag1(0.76) Ag4(0.12) Ag5(0.12)
4.a Ternary CH refined with riding coordinates:
 C48(H48)
4.b Secondary CH2 refined with riding coordinates:
 C8(H8A,H8B), C22(H22A,H22B), C32(H32A,H32B), C33(H33A,H33B), C35(H35A,H35B)
4.c Aromatic/amide H refined with riding coordinates:
 C4(H4), C9(H9), C11(H11), C13(H13), C20(H20), C21(H21), C27(H27), C28(H28),
 C31(H31), C34(H34)
4.d Idealised Me refined as rotating group:
 C36(H36A,H36B,H36C), C38(H38A,H38B,H38C), C40(H40A,H40B,H40C), C41(H41A,H41B,
 H41C), C42(H42A,H42B,H42C), C43(H43A,H43B,H43C), C44(H44A,H44B,H44C), C45(H45A,
 H45B,H45C), C46(H46A,H46B,H46C), C49(H49A,H49B,H49C)
;
_olex2_submission_special_instructions 'No special instructions were received'
_oxdiff_exptl_absorpt_empirical_details
;
Empirical correction (ABSPACK) includes:
- Absorption correction using spherical harmonics
- Frame scaling
;
_oxdiff_exptl_absorpt_empirical_full_max 2.996
_oxdiff_exptl_absorpt_empirical_full_min 0.345

loop_
_space_group_symop_operation_xyz
'x, y, z'
'-x+1/2, -y, z+1/2'
'-x, y+1/2, -z+1/2'
'x+1/2, -y+1/2, -z'

loop_
_atom_site_label
_atom_site_type_symbol
_atom_site_fract_x
_atom_site_fract_y
_atom_site_fract_z
_atom_site_U_iso_or_equiv
_atom_site_adp_type
_atom_site_occupancy
_atom_site_site_symmetry_order
_atom_site_calc_flag
_atom_site_refinement_flags_posn
_atom_site_refinement_flags_adp
_atom_site_refinement_flags_occupancy
_atom_site_disorder_assembly
_atom_site_disorder_group
Ag1 Ag 0.56731(9) 0.44619(6) 0.34951(6) 0.0634(3) Uani 0.76 1 d . U P A 1
Ag2 Ag 0.50835(11) 0.56515(7) 0.41831(8) 0.0682(6) Uani 0.654(4) 1 d . U P A 1
Cl1 Cl 0.9473(4) 0.2189(3) 0.1732(2) 0.1066(13) Uani 1 1 d . U . . .
Cl2 Cl 1.0573(4) 0.3283(2) 0.2352(2) 0.1079(13) Uani 1 1 d . U . . .
Cl3 Cl 1.0339(4) 0.1992(2) 0.2942(3) 0.1241(19) Uani 1 1 d . U . . .
O1 O 0.8061(6) 0.3190(4) 0.3370(3) 0.0545(17) Uani 1 1 d . U . . .
O2 O 0.6506(6) 0.7323(4) 0.4012(4) 0.0599(18) Uani 1 1 d . U . . .
O3 O 0.4702(6) 0.3807(4) 0.1855(4) 0.065(2) Uani 1 1 d . U . . .
O4 O 0.3800(8) 0.6174(5) 0.2267(5) 0.083(3) Uani 1 1 d . U . . .
O5 O 0.2409(6) 0.4407(4) 0.5631(5) 0.073(2) Uani 1 1 d . U . . .
O6 O 0.5913(6) 0.5976(5) 0.5946(4) 0.066(2) Uani 1 1 d . U . . .
O7 O 0.2304(6) 0.6679(4) 0.4548(4) 0.066(2) Uani 1 1 d . U . . .
O8 O 0.7998(7) 0.5588(4) 0.2469(5) 0.073(2) Uani 1 1 d . U . . .
O9 O 0.3691(7) 0.2762(5) 0.3943(5) 0.078(2) Uani 1 1 d . U . . .
F1 F 0.1476(7) 0.5341(5) 0.3465(6) 0.108(3) Uani 1 1 d . U . . .
C1 C 0.6973(7) 0.3080(4) 0.3529(5) 0.0423(16) Uani 1 1 d . U . . .
O10 O 0.6690(8) 0.3503(5) 0.5485(5) 0.087(3) Uani 1 1 d . U . . .
F2 F 0.1888(8) 0.4604(6) 0.2815(5) 0.116(3) Uani 1 1 d . U . . .
C2 C 0.6448(7) 0.4018(5) 0.2273(4) 0.0423(18) Uani 1 1 d . U . . .
C3 C 0.4177(8) 0.6820(5) 0.4787(5) 0.0467(18) Uani 1 1 d . U . . .
C4 C 0.6619(9) 0.2938(5) 0.4123(5) 0.0505(19) Uani 1 1 d . U . . .
H4 H 0.713358 0.290535 0.443974 0.061 Uiso 1 1 calc R . . . .
C5 C 0.6212(8) 0.3116(4) 0.3043(5) 0.0444(17) Uani 1 1 d . U . . .
C6 C 0.4276(9) 0.4564(5) 0.5844(5) 0.0524(19) Uani 1 1 d . U . . .
C7 C 0.7171(9) 0.5136(5) 0.2330(5) 0.052(2) Uani 1 1 d . U . . .
C8 C 0.6568(8) 0.3263(4) 0.2396(4) 0.0426(17) Uani 1 1 d . U . . .
H8A H 0.611749 0.301358 0.210687 0.051 Uiso 1 1 calc R . . . .
H8B H 0.732856 0.312870 0.233928 0.051 Uiso 1 1 calc R . . . .
F3 F 0.1512(7) 0.4326(5) 0.3726(6) 0.116(3) Uani 1 1 d . U . . .
O11 O 0.7267(8) 0.4677(6) 0.3935(6) 0.094(3) Uani 1 1 d . U . . .
C9 C 0.5372(9) 0.4957(5) 0.1925(5) 0.051(2) Uani 1 1 d . U . . .
H9 H 0.473053 0.512048 0.174642 0.061 Uiso 1 1 calc R . . . .
C10 C 0.6196(9) 0.5396(4) 0.2087(5) 0.049(2) Uani 1 1 d . U . . .
C11 C 0.6273(9) 0.6728(5) 0.3041(5) 0.050(2) Uani 1 1 d . U . . .
H11 H 0.702965 0.671956 0.297635 0.060 Uiso 1 1 calc R . . . .
C12 C 0.4821(11) 0.3357(5) 0.5244(5) 0.061(2) Uani 1 1 d . U . . .
C13 C 0.4030(9) 0.6742(5) 0.3242(5) 0.052(2) Uani 1 1 d . U . . .
H13 H 0.327232 0.675088 0.330274 0.063 Uiso 1 1 calc R . . . .
C14 C 0.4733(8) 0.7025(4) 0.3690(5) 0.0457(17) Uani 1 1 d . U . . .
C15 C 0.5480(8) 0.4278(5) 0.2025(5) 0.0455(19) Uani 1 1 d . U . . .
C16 C 0.4065(8) 0.5803(5) 0.5681(5) 0.0464(19) Uani 1 1 d . U . . .
C17 C 0.5510(9) 0.2842(5) 0.4255(5) 0.0544(19) Uani 1 1 d . U . . .
C18 C 0.5571(10) 0.6450(4) 0.2611(5) 0.0518(19) Uani 1 1 d . U . . .
C19 C 0.4756(9) 0.2867(5) 0.3780(6) 0.055(2) Uani 1 1 d . U . . .
C20 C 0.7289(8) 0.4452(5) 0.2420(5) 0.0468(19) Uani 1 1 d . U . . .
H20 H 0.794233 0.428601 0.258196 0.056 Uiso 1 1 calc R . . . .
C21 C 0.5086(8) 0.6665(5) 0.5135(5) 0.0489(19) Uani 1 1 d . U . . .
H21 H 0.573616 0.690135 0.507600 0.059 Uiso 1 1 calc R . . . .
C22 C 0.4255(9) 0.7337(5) 0.4271(5) 0.0517(19) Uani 1 1 d . U . . .
H22A H 0.352771 0.751301 0.418251 0.062 Uiso 1 1 calc R . . . .
H22B H 0.471765 0.770496 0.440278 0.062 Uiso 1 1 calc R . . . .
C23 C 0.5638(10) 0.3756(6) 0.5522(6) 0.065(2) Uani 1 1 d . U . . .
C24 C 0.4446(10) 0.6457(5) 0.2723(5) 0.055(2) Uani 1 1 d . U . . .
C25 C 0.3469(9) 0.4177(6) 0.5564(6) 0.059(2) Uani 1 1 d . U . . .
C26 C 0.5843(8) 0.7022(4) 0.3571(5) 0.0482(18) Uani 1 1 d . U . . .
F4 F 0.9277(7) 0.4790(6) 0.4343(7) 0.136(4) Uani 1 1 d . U . . .
C27 C 0.5373(9) 0.4349(6) 0.5807(5) 0.057(2) Uani 1 1 d . U . . .
H27 H 0.592828 0.461044 0.597769 0.069 Uiso 1 1 calc R . . . .
C28 C 0.3147(8) 0.5975(5) 0.5335(5) 0.0461(19) Uani 1 1 d . U . . .
H28 H 0.248917 0.574655 0.539690 0.055 Uiso 1 1 calc R . . . .
C29 C 0.3196(8) 0.6489(5) 0.4892(5) 0.049(2) Uani 1 1 d . U . . .
O12 O 0.3911(8) 0.4512(6) 0.3287(6) 0.096(3) Uani 1 1 d . U . . .
C30 C 0.5048(8) 0.6152(5) 0.5583(5) 0.0503(19) Uani 1 1 d . U . . .
C31 C 0.3739(10) 0.3578(6) 0.5288(6) 0.064(3) Uani 1 1 d . U . . .
H31 H 0.317929 0.331345 0.512661 0.076 Uiso 1 1 calc R . . . .
C32 C 0.6026(11) 0.6148(5) 0.2029(6) 0.060(2) Uani 1 1 d . U . . .
H32A H 0.672400 0.635798 0.193264 0.072 Uiso 1 1 calc R . . . .
H32B H 0.552411 0.623645 0.169101 0.072 Uiso 1 1 calc R . . . .
F5 F 0.9072(9) 0.5763(8) 0.4125(9) 0.175(6) Uani 1 1 d . U . . .
C33 C 0.4019(9) 0.5232(6) 0.6133(5) 0.057(2) Uani 1 1 d . U . . .
H33A H 0.329001 0.521371 0.631420 0.068 Uiso 1 1 calc R . . . .
H33B H 0.454062 0.531505 0.646345 0.068 Uiso 1 1 calc R . . . .
F6 F 0.8763(9) 0.5468(11) 0.5023(6) 0.185(7) Uani 1 1 d . U . . .
C34 C 0.5122(8) 0.3001(4) 0.3173(5) 0.0483(18) Uani 1 1 d . U . . .
H34 H 0.461153 0.301177 0.285348 0.058 Uiso 1 1 calc R . . . .
C35 C 0.5144(13) 0.2728(6) 0.4917(6) 0.072(3) Uani 1 1 d . U . . .
H35A H 0.452257 0.242373 0.491702 0.087 Uiso 1 1 calc R . . . .
H35B H 0.573822 0.251616 0.514238 0.087 Uiso 1 1 calc R . . . .
C36 C 0.2868(10) 0.2848(7) 0.3475(8) 0.079(3) Uani 1 1 d . U . . .
H36A H 0.296395 0.251533 0.316018 0.119 Uiso 1 1 calc GR . . . .
H36B H 0.293882 0.328448 0.329562 0.119 Uiso 1 1 calc GR . . . .
H36C H 0.215084 0.280209 0.365574 0.119 Uiso 1 1 calc GR . . . .
O13 O 0.6810(8) 0.5605(7) 0.4445(8) 0.129(5) Uani 1 1 d . U . . .
O14 O 0.3420(8) 0.5252(7) 0.3990(7) 0.124(5) Uani 1 1 d . U . . .
C37 C 0.7434(11) 0.5183(7) 0.4271(7) 0.073(3) Uani 1 1 d . U . . .
C38 C 0.2665(11) 0.6338(7) 0.2266(8) 0.080(4) Uani 1 1 d . U . . .
H38A H 0.257614 0.680276 0.236455 0.121 Uiso 1 1 calc GR . . . .
H38B H 0.228889 0.607181 0.256831 0.121 Uiso 1 1 calc GR . . . .
H38C H 0.236091 0.625140 0.186487 0.121 Uiso 1 1 calc GR . . . .
C39 C 0.3235(10) 0.4851(5) 0.3586(7) 0.066(3) Uani 1 1 d . U . . .
C40 C 0.7676(10) 0.7297(7) 0.3918(8) 0.074(3) Uani 1 1 d . U . . .
H40A H 0.785926 0.752213 0.354039 0.110 Uiso 1 1 calc GR . . . .
H40B H 0.790818 0.683955 0.389418 0.110 Uiso 1 1 calc GR . . . .
H40C H 0.804066 0.751239 0.425703 0.110 Uiso 1 1 calc GR . . . .
C41 C 0.8848(10) 0.3244(8) 0.3853(6) 0.074(4) Uani 1 1 d . U . . .
H41A H 0.951594 0.343280 0.369220 0.112 Uiso 1 1 calc GR . . . .
H41B H 0.899736 0.280872 0.401863 0.112 Uiso 1 1 calc GR . . . .
H41C H 0.856381 0.352720 0.417279 0.112 Uiso 1 1 calc GR . . . .
C42 C 0.3692(12) 0.4053(8) 0.1632(8) 0.093(5) Uani 1 1 d . U . . .
H42A H 0.381907 0.431570 0.126843 0.140 Uiso 1 1 calc GR . . . .
H42B H 0.335264 0.432542 0.194329 0.140 Uiso 1 1 calc GR . . . .
H42C H 0.321640 0.368534 0.153328 0.140 Uiso 1 1 calc GR . . . .
C43 C 0.6927(10) 0.6337(9) 0.5857(7) 0.086(4) Uani 1 1 d . U . . .
H43A H 0.709687 0.635644 0.542427 0.130 Uiso 1 1 calc GR . . . .
H43B H 0.751149 0.611371 0.607200 0.130 Uiso 1 1 calc GR . . . .
H43C H 0.684894 0.678286 0.601528 0.130 Uiso 1 1 calc GR . . . .
C44 C 0.1284(9) 0.6393(8) 0.4696(7) 0.078(4) Uani 1 1 d . U . . .
H44A H 0.070609 0.663954 0.449699 0.117 Uiso 1 1 calc GR . . . .
H44B H 0.117828 0.640605 0.513514 0.117 Uiso 1 1 calc GR . . . .
H44C H 0.126827 0.593769 0.455718 0.117 Uiso 1 1 calc GR . . . .
C45 C 0.1533(12) 0.4003(8) 0.5395(9) 0.091(4) Uani 1 1 d . U . . .
H45A H 0.162744 0.394352 0.495796 0.136 Uiso 1 1 calc GR . . . .
H45B H 0.084162 0.421986 0.547210 0.136 Uiso 1 1 calc GR . . . .
H45C H 0.154199 0.357583 0.559529 0.136 Uiso 1 1 calc GR . . . .
C46 C 0.9046(11) 0.5330(8) 0.2654(9) 0.092(5) Uani 1 1 d . U . . .
H46A H 0.933624 0.505097 0.233266 0.138 Uiso 1 1 calc GR . . . .
H46B H 0.896167 0.507255 0.302508 0.138 Uiso 1 1 calc GR . . . .
H46C H 0.954304 0.569404 0.272915 0.138 Uiso 1 1 calc GR . . . .
C47 C 0.2019(11) 0.4801(7) 0.3392(8) 0.076(3) Uani 1 1 d . U . . .
C48 C 0.9745(10) 0.2576(6) 0.2440(6) 0.070(3) Uani 1 1 d . U . . .
H48 H 0.904174 0.271840 0.261868 0.084 Uiso 1 1 calc R . . . .
C49 C 0.7539(12) 0.3929(10) 0.5670(9) 0.113(7) Uani 1 1 d . U . . .
H49A H 0.748020 0.434464 0.545069 0.169 Uiso 1 1 calc GR . . . .
H49B H 0.823576 0.372534 0.557936 0.169 Uiso 1 1 calc GR . . . .
H49C H 0.748415 0.401048 0.610536 0.169 Uiso 1 1 calc GR . . . .
C50 C 0.8656(12) 0.5287(9) 0.4476(9) 0.090(3) Uani 1 1 d . U . . .
Ag3 Ag 0.4943(3) 0.5135(3) 0.45789(18) 0.1031(18) Uani 0.346(4) 1 d . U P A 2
Ag4 Ag 0.5552(7) 0.5243(6) 0.3346(4) 0.088(2) Uani 0.12 1 d . U P A 2
Ag5 Ag 0.5380(10) 0.4273(5) 0.4222(7) 0.106(3) Uani 0.12 1 d . U P A 2

loop_
_atom_site_aniso_label
_atom_site_aniso_U_11
_atom_site_aniso_U_22
_atom_site_aniso_U_33
_atom_site_aniso_U_23
_atom_site_aniso_U_13
_atom_site_aniso_U_12
Ag1 0.0652(6) 0.0554(6) 0.0696(7) -0.0166(5) -0.0008(5) 0.0144(5)
Ag2 0.0576(7) 0.0538(8) 0.0932(12) -0.0230(8) -0.0010(7) 0.0066(6)
Cl1 0.105(3) 0.126(4) 0.088(2) -0.035(2) 0.003(2) -0.011(2)
Cl2 0.113(3) 0.090(2) 0.121(3) -0.014(2) 0.023(3) -0.023(2)
Cl3 0.130(3) 0.075(2) 0.167(4) -0.006(2) -0.082(3) 0.014(2)
O1 0.050(3) 0.067(5) 0.046(4) 0.002(3) -0.003(3) 0.012(3)
O2 0.063(4) 0.055(4) 0.061(5) -0.015(3) 0.002(3) -0.006(3)
O3 0.059(4) 0.045(3) 0.090(6) -0.010(4) -0.033(4) 0.007(3)
O4 0.089(5) 0.067(5) 0.094(6) -0.031(5) -0.039(5) 0.026(4)
O5 0.062(3) 0.056(4) 0.100(7) -0.001(4) 0.016(4) 0.000(3)
O6 0.055(4) 0.085(6) 0.059(5) 0.008(4) -0.009(3) 0.001(3)
O7 0.051(3) 0.072(5) 0.074(5) 0.018(4) -0.009(3) 0.004(3)
O8 0.073(4) 0.044(4) 0.103(7) 0.000(4) -0.008(4) -0.013(3)
O9 0.062(4) 0.083(6) 0.088(6) -0.007(5) 0.013(4) -0.016(4)
F1 0.088(5) 0.088(5) 0.147(8) -0.023(5) -0.017(6) 0.027(4)
C1 0.052(3) 0.027(4) 0.048(4) 0.001(4) 0.000(3) 0.008(3)
O10 0.078(4) 0.093(7) 0.090(7) -0.019(6) 0.011(5) 0.029(4)
F2 0.093(6) 0.143(9) 0.111(6) -0.045(6) -0.018(5) -0.010(6)
C2 0.046(4) 0.040(4) 0.041(5) -0.003(3) -0.002(4) 0.009(3)
C3 0.052(4) 0.041(4) 0.047(5) -0.009(3) 0.002(4) 0.002(3)
C4 0.064(4) 0.043(5) 0.045(4) -0.001(4) 0.001(3) 0.015(4)
C5 0.055(4) 0.034(4) 0.044(4) -0.005(3) -0.005(3) 0.010(4)
C6 0.064(4) 0.046(4) 0.047(5) 0.014(4) 0.014(4) 0.010(3)
C7 0.064(5) 0.041(4) 0.052(6) -0.007(4) -0.003(4) -0.005(3)
C8 0.051(5) 0.034(3) 0.043(4) -0.011(3) -0.007(3) 0.010(3)
F3 0.076(5) 0.103(6) 0.169(8) 0.020(7) 0.016(6) -0.015(4)
O11 0.073(4) 0.086(6) 0.121(9) -0.026(5) -0.010(4) 0.018(4)
C9 0.070(5) 0.040(3) 0.042(5) 0.000(4) -0.014(4) 0.010(3)
C10 0.073(5) 0.033(4) 0.039(5) -0.003(3) -0.001(4) 0.004(3)
C11 0.057(5) 0.045(5) 0.050(5) 0.004(4) 0.005(4) 0.004(4)
C12 0.083(5) 0.043(4) 0.056(6) 0.012(4) 0.024(5) 0.006(4)
C13 0.060(5) 0.032(4) 0.066(5) 0.004(4) -0.008(4) 0.012(4)
C14 0.066(4) 0.022(3) 0.050(4) 0.008(3) 0.004(3) 0.004(3)
C15 0.052(4) 0.036(3) 0.048(5) -0.003(4) -0.010(4) 0.005(3)
C16 0.052(4) 0.044(4) 0.043(5) -0.001(3) 0.009(3) 0.011(3)
C17 0.071(4) 0.034(4) 0.058(4) 0.002(4) 0.010(3) 0.002(4)
C18 0.078(4) 0.027(4) 0.051(5) 0.006(3) -0.001(4) 0.004(4)
C19 0.061(4) 0.037(5) 0.068(5) -0.008(4) 0.008(3) -0.003(4)
C20 0.046(4) 0.046(4) 0.048(5) 0.000(4) -0.004(4) 0.001(3)
C21 0.050(4) 0.055(5) 0.042(5) -0.005(3) 0.003(4) -0.003(4)
C22 0.057(5) 0.035(4) 0.063(5) 0.000(3) 0.002(4) 0.009(4)
C23 0.070(4) 0.068(6) 0.057(7) 0.000(5) 0.011(5) 0.022(4)
C24 0.075(4) 0.033(4) 0.058(5) -0.002(4) -0.015(4) 0.007(4)
C25 0.066(4) 0.053(5) 0.058(7) 0.010(4) 0.023(5) 0.004(4)
C26 0.063(4) 0.033(4) 0.049(5) 0.004(3) 0.000(4) 0.000(4)
F4 0.071(4) 0.130(7) 0.206(12) -0.034(7) -0.017(7) 0.031(5)
C27 0.066(4) 0.069(6) 0.036(5) -0.001(4) 0.011(4) 0.012(4)
C28 0.050(4) 0.041(5) 0.047(5) -0.004(3) 0.002(4) 0.002(3)
C29 0.051(4) 0.045(5) 0.051(6) 0.001(4) -0.005(4) 0.006(4)
O12 0.072(4) 0.104(7) 0.112(7) -0.044(6) -0.006(4) 0.012(4)
C30 0.047(4) 0.058(5) 0.045(5) -0.002(4) 0.004(4) 0.008(4)
C31 0.075(5) 0.044(5) 0.071(8) 0.010(4) 0.024(5) -0.005(4)
C32 0.089(7) 0.033(4) 0.059(5) 0.005(4) 0.002(5) 0.006(4)
F5 0.095(7) 0.162(9) 0.267(13) 0.076(12) -0.047(9) -0.053(7)
C33 0.061(6) 0.057(5) 0.053(6) 0.007(3) 0.012(4) 0.014(4)
F6 0.081(6) 0.34(2) 0.137(7) -0.105(9) -0.033(6) 0.027(9)
C34 0.054(4) 0.029(4) 0.062(4) -0.005(4) -0.002(4) 0.005(4)
C35 0.098(8) 0.052(5) 0.067(5) 0.009(4) 0.024(5) 0.010(5)
C36 0.059(5) 0.064(7) 0.115(10) -0.020(8) 0.002(6) -0.006(5)
O13 0.068(4) 0.123(8) 0.196(12) -0.087(9) -0.029(6) 0.013(4)
O14 0.060(4) 0.162(11) 0.150(10) -0.091(8) -0.003(4) 0.016(4)
C37 0.064(3) 0.075(7) 0.080(9) -0.009(6) -0.006(5) 0.007(4)
C38 0.077(6) 0.054(7) 0.110(12) -0.008(7) -0.027(7) -0.003(6)
C39 0.069(3) 0.033(5) 0.096(8) -0.010(5) 0.002(4) -0.002(3)
C40 0.062(5) 0.061(7) 0.098(10) -0.018(7) 0.004(6) -0.008(5)
C41 0.062(6) 0.096(10) 0.065(8) -0.007(7) -0.017(5) 0.012(6)
C42 0.080(7) 0.084(9) 0.116(13) -0.002(9) -0.069(9) -0.003(6)
C43 0.054(5) 0.131(13) 0.075(9) 0.001(9) -0.013(6) -0.011(6)
C44 0.047(5) 0.101(10) 0.087(10) 0.015(8) -0.006(6) 0.005(5)
C45 0.074(6) 0.083(9) 0.115(13) -0.015(9) 0.003(8) -0.005(6)
C46 0.059(6) 0.086(10) 0.131(14) -0.005(9) -0.011(7) -0.015(6)
C47 0.069(5) 0.062(6) 0.098(8) -0.022(6) 0.003(6) -0.003(4)
C48 0.064(7) 0.066(6) 0.080(7) -0.011(5) -0.004(6) 0.004(4)
C49 0.076(6) 0.145(14) 0.118(14) -0.051(12) -0.049(9) 0.050(7)
C50 0.059(5) 0.110(9) 0.102(8) -0.021(7) 0.007(7) 0.004(5)
Ag3 0.0775(19) 0.147(4) 0.085(3) -0.050(3) 0.0130(17) 0.000(2)
Ag4 0.064(4) 0.124(7) 0.075(4) 0.032(5) 0.007(3) -0.001(4)
Ag5 0.111(5) 0.062(4) 0.146(9) 0.022(4) -0.018(5) -0.005(3)

loop_
_atom_type_symbol
_atom_type_description
_atom_type_scat_dispersion_real
_atom_type_scat_dispersion_imag
_atom_type_scat_source
C C 0.0181 0.0091 'International Tables Vol C Tables 4.2.6.8 and 6.1.1.4'
H H 0.0000 0.0000 'International Tables Vol C Tables 4.2.6.8 and 6.1.1.4'
Ag Ag 0.1306 4.2820 'International Tables Vol C Tables 4.2.6.8 and 6.1.1.4'
Cl Cl 0.3639 0.7018 'International Tables Vol C Tables 4.2.6.8 and 6.1.1.4'
F F 0.0727 0.0534 'International Tables Vol C Tables 4.2.6.8 and 6.1.1.4'
O O 0.0492 0.0322 'International Tables Vol C Tables 4.2.6.8 and 6.1.1.4'

loop_
_geom_angle_atom_site_label_1
_geom_angle_atom_site_label_2
_geom_angle_atom_site_label_3
_geom_angle
_geom_angle_site_symmetry_1
_geom_angle_site_symmetry_3
_geom_angle_publ_flag
O11 Ag1 Ag2 80.5(3) . . ?
O12 Ag1 Ag2 80.0(3) . . ?
O12 Ag1 O11 160.1(4) . . ?
O13 Ag2 Ag1 82.0(3) . . ?
O13 Ag2 O14 156.1(6) . . ?
O14 Ag2 Ag1 80.3(3) . . ?
C1 O1 C41 118.2(9) . . ?
C26 O2 C40 117.5(9) . . ?
C15 O3 C42 116.6(9) . . ?
C24 O4 C38 117.3(10) . . ?
C25 O5 C45 118.1(10) . . ?
C30 O6 C43 117.1(10) . . ?
C29 O7 C44 117.5(9) . . ?
C7 O8 C46 118.1(10) . . ?
C19 O9 C36 117.6(11) . . ?
O1 C1 C4 124.0(9) . . ?
O1 C1 C5 115.8(9) . . ?
C4 C1 C5 120.2(9) . . ?
C23 O10 C49 116.4(11) . . ?
C15 C2 C8 120.8(8) . . ?
C20 C2 C8 120.6(8) . . ?
C20 C2 C15 118.6(9) . . ?
C21 C3 C22 120.5(9) . . ?
C21 C3 C29 119.6(10) . . ?
C29 C3 C22 119.9(9) . . ?
C1 C4 H4 119.4 . . ?
C1 C4 C17 121.3(10) . . ?
C17 C4 H4 119.4 . . ?
C1 C5 C8 121.5(9) . . ?
C34 C5 C1 118.2(10) . . ?
C34 C5 C8 120.3(9) . . ?
C25 C6 C27 118.5(10) . . ?
C25 C6 C33 121.9(10) . . ?
C27 C6 C33 119.4(11) . . ?
O8 C7 C10 117.0(9) . . ?
O8 C7 C20 122.5(10) . . ?
C20 C7 C10 120.5(9) . . ?
C2 C8 H8A 109.9 . . ?
C2 C8 H8B 109.9 . . ?
C5 C8 C2 109.1(7) . . ?
C5 C8 H8A 109.9 . . ?
C5 C8 H8B 109.9 . . ?
H8A C8 H8B 108.3 . . ?
C37 O11 Ag1 123.1(8) . . ?
C37 O11 Ag5 105.2(9) . . ?
C10 C9 H9 119.3 . . ?
C10 C9 C15 121.3(9) . . ?
C15 C9 H9 119.3 . . ?
C7 C10 C32 120.9(10) . . ?
C9 C10 C7 118.3(8) . . ?
C9 C10 C32 120.7(10) . . ?
C18 C11 H11 120.2 . . ?
C18 C11 C26 119.7(10) . . ?
C26 C11 H11 120.2 . . ?
C23 C12 C35 119.7(12) . . ?
C31 C12 C23 117.1(10) . . ?
C31 C12 C35 123.2(13) . . ?
C14 C13 H13 119.6 . . ?
C24 C13 H13 119.6 . . ?
C24 C13 C14 120.8(10) . . ?
C13 C14 C22 120.2(9) . . ?
C26 C14 C13 117.7(10) . . ?
C26 C14 C22 122.1(9) . . ?
O3 C15 C2 115.1(8) . . ?
C9 C15 O3 124.3(8) . . ?
C9 C15 C2 120.4(9) . . ?
C28 C16 C30 118.8(9) . . ?
C28 C16 C33 120.6(9) . . ?
C30 C16 C33 120.6(9) . . ?
C4 C17 C35 119.9(11) . . ?
C19 C17 C4 119.0(10) . . ?
C19 C17 C35 121.0(11) . . ?
C11 C18 C24 119.2(10) . . ?
C11 C18 C32 120.0(11) . . ?
C24 C18 C32 120.8(11) . . ?
O9 C19 C17 115.8(11) . . ?
O9 C19 C34 124.8(11) . . ?
C17 C19 C34 119.5(10) . . ?
C2 C20 C7 120.8(9) . . ?
C2 C20 H20 119.6 . . ?
C7 C20 H20 119.6 . . ?
C3 C21 H21 119.5 . . ?
C3 C21 C30 121.0(9) . . ?
C30 C21 H21 119.5 . . ?
C3 C22 H22A 109.5 . . ?
C3 C22 H22B 109.5 . . ?
C14 C22 C3 110.6(7) . . ?
C14 C22 H22A 109.5 . . ?
C14 C22 H22B 109.5 . . ?
H22A C22 H22B 108.1 . . ?
O10 C23 C12 114.8(11) . . ?
C27 C23 O10 124.0(12) . . ?
C27 C23 C12 121.1(11) . . ?
O4 C24 C18 115.6(11) . . ?
C13 C24 O4 123.4(11) . . ?
C13 C24 C18 121.0(10) . . ?
O5 C25 C6 115.5(10) . . ?
O5 C25 C31 124.0(12) . . ?
C31 C25 C6 120.3(11) . . ?
O2 C26 C11 122.2(9) . . ?
C14 C26 O2 116.1(9) . . ?
C14 C26 C11 121.6(10) . . ?
C6 C27 H27 119.6 . . ?
C23 C27 C6 120.7(12) . . ?
C23 C27 H27 119.6 . . ?
C16 C28 H28 119.5 . . ?
C16 C28 C29 121.0(9) . . ?
C29 C28 H28 119.5 . . ?
O7 C29 C3 117.3(9) . . ?
O7 C29 C28 122.8(9) . . ?
C3 C29 C28 119.9(9) . . ?
C39 O12 Ag1 124.2(9) . . ?
C39 O12 Ag4 100.5(8) . . ?
O6 C30 C16 116.3(9) . . ?
O6 C30 C21 124.0(9) . . ?
C16 C30 C21 119.6(9) . . ?
C12 C31 H31 119.0 . . ?
C25 C31 C12 122.1(12) . . ?
C25 C31 H31 119.0 . . ?
C10 C32 H32A 109.1 . . ?
C10 C32 H32B 109.1 . . ?
C18 C32 C10 112.3(9) . . ?
C18 C32 H32A 109.1 . . ?
C18 C32 H32B 109.1 . . ?
H32A C32 H32B 107.9 . . ?
C6 C33 H33A 108.9 . . ?
C6 C33 H33B 108.9 . . ?
C16 C33 C6 113.3(9) . . ?
C16 C33 H33A 108.9 . . ?
C16 C33 H33B 108.9 . . ?
H33A C33 H33B 107.7 . . ?
C5 C34 C19 121.7(10) . . ?
C5 C34 H34 119.1 . . ?
C19 C34 H34 119.1 . . ?
C12 C35 C17 113.4(9) . . ?
C12 C35 H35A 108.9 . . ?
C12 C35 H35B 108.9 . . ?
C17 C35 H35A 108.9 . . ?
C17 C35 H35B 108.9 . . ?
H35A C35 H35B 107.7 . . ?
O9 C36 H36A 109.5 . . ?
O9 C36 H36B 109.5 . . ?
O9 C36 H36C 109.5 . . ?
H36A C36 H36B 109.5 . . ?
H36A C36 H36C 109.5 . . ?
H36B C36 H36C 109.5 . . ?
C37 O13 Ag2 124.0(10) . . ?
C37 O13 Ag3 110.4(11) . . ?
C39 O14 Ag2 123.2(9) . . ?
C39 O14 Ag3 119.5(10) . . ?
O11 C37 C50 114.9(12) . . ?
O13 C37 O11 130.3(13) . . ?
O13 C37 C50 114.8(13) . . ?
O4 C38 H38A 109.5 . . ?
O4 C38 H38B 109.5 . . ?
O4 C38 H38C 109.5 . . ?
H38A C38 H38B 109.5 . . ?
H38A C38 H38C 109.5 . . ?
H38B C38 H38C 109.5 . . ?
O12 C39 C47 117.2(12) . . ?
O14 C39 O12 127.9(13) . . ?
O14 C39 C47 114.7(11) . . ?
O2 C40 H40A 109.5 . . ?
O2 C40 H40B 109.5 . . ?
O2 C40 H40C 109.5 . . ?
H40A C40 H40B 109.5 . . ?
H40A C40 H40C 109.5 . . ?
H40B C40 H40C 109.5 . . ?
O1 C41 H41A 109.5 . . ?
O1 C41 H41B 109.5 . . ?
O1 C41 H41C 109.5 . . ?
H41A C41 H41B 109.5 . . ?
H41A C41 H41C 109.5 . . ?
H41B C41 H41C 109.5 . . ?
O3 C42 H42A 109.5 . . ?
O3 C42 H42B 109.5 . . ?
O3 C42 H42C 109.5 . . ?
H42A C42 H42B 109.5 . . ?
H42A C42 H42C 109.5 . . ?
H42B C42 H42C 109.5 . . ?
O6 C43 H43A 109.5 . . ?
O6 C43 H43B 109.5 . . ?
O6 C43 H43C 109.5 . . ?
H43A C43 H43B 109.5 . . ?
H43A C43 H43C 109.5 . . ?
H43B C43 H43C 109.5 . . ?
O7 C44 H44A 109.5 . . ?
O7 C44 H44B 109.5 . . ?
O7 C44 H44C 109.5 . . ?
H44A C44 H44B 109.5 . . ?
H44A C44 H44C 109.5 . . ?
H44B C44 H44C 109.5 . . ?
O5 C45 H45A 109.5 . . ?
O5 C45 H45B 109.5 . . ?
O5 C45 H45C 109.5 . . ?
H45A C45 H45B 109.5 . . ?
H45A C45 H45C 109.5 . . ?
H45B C45 H45C 109.5 . . ?
O8 C46 H46A 109.5 . . ?
O8 C46 H46B 109.5 . . ?
O8 C46 H46C 109.5 . . ?
H46A C46 H46B 109.5 . . ?
H46A C46 H46C 109.5 . . ?
H46B C46 H46C 109.5 . . ?
F1 C47 F2 107.8(14) . . ?
F1 C47 F3 107.3(12) . . ?
F1 C47 C39 114.1(11) . . ?
F2 C47 F3 104.1(12) . . ?
F2 C47 C39 113.1(12) . . ?
F3 C47 C39 109.9(13) . . ?
Cl1 C48 Cl3 109.0(7) . . ?
Cl1 C48 H48 108.1 . . ?
Cl2 C48 Cl1 111.8(8) . . ?
Cl2 C48 Cl3 111.8(7) . . ?
Cl2 C48 H48 108.1 . . ?
Cl3 C48 H48 108.1 . . ?
O10 C49 H49A 109.5 . . ?
O10 C49 H49B 109.5 . . ?
O10 C49 H49C 109.5 . . ?
H49A C49 H49B 109.5 . . ?
H49A C49 H49C 109.5 . . ?
H49B C49 H49C 109.5 . . ?
F4 C50 F5 101.9(15) . . ?
F4 C50 C37 113.2(14) . . ?
F5 C50 C37 107.3(15) . . ?
F6 C50 F4 112.2(17) . . ?
F6 C50 F5 107.2(18) . . ?
F6 C50 C37 114.1(13) . . ?
O13 Ag3 Ag4 67.3(4) . . ?
O14 Ag3 O13 130.2(6) . . ?
O14 Ag3 Ag4 70.6(4) . . ?
Ag5 Ag3 O13 92.3(4) . . ?
Ag5 Ag3 O14 95.2(5) . . ?
Ag5 Ag3 Ag4 67.5(5) . . ?
O12 Ag4 Ag3 77.8(4) . . ?
O12 Ag4 Ag5 63.5(4) . . ?
Ag5 Ag4 Ag3 41.8(3) . . ?
O11 Ag5 Ag4 61.8(4) . . ?
Ag3 Ag5 O11 93.6(5) . . ?
Ag3 Ag5 Ag4 70.7(4) . . ?

loop_
_geom_bond_atom_site_label_1
_geom_bond_atom_site_label_2
_geom_bond_distance
_geom_bond_site_symmetry_2
_geom_bond_publ_flag
Ag1 Ag2 2.8988(16) . ?
Ag1 O11 2.201(10) . ?
Ag1 O12 2.191(10) . ?
Ag2 O13 2.175(10) . ?
Ag2 O14 2.213(11) . ?
Cl1 C48 1.750(14) . ?
Cl2 C48 1.747(14) . ?
Cl3 C48 1.751(14) . ?
O1 C1 1.384(12) . ?
O1 C41 1.420(14) . ?
O2 C26 1.386(13) . ?
O2 C40 1.437(14) . ?
O3 C15 1.384(12) . ?
O3 C42 1.407(14) . ?
O4 C24 1.382(14) . ?
O4 C38 1.418(16) . ?
O5 C25 1.375(14) . ?
O5 C45 1.431(17) . ?
O6 C30 1.359(13) . ?
O6 C43 1.441(16) . ?
O7 C29 1.369(12) . ?
O7 C44 1.404(15) . ?
O8 C7 1.385(13) . ?
O8 C46 1.432(17) . ?
O9 C19 1.359(14) . ?
O9 C36 1.433(17) . ?
F1 C47 1.277(15) . ?
C1 C4 1.386(15) . ?
C1 C5 1.403(14) . ?
O10 C23 1.379(15) . ?
O10 C49 1.40(2) . ?
F2 C47 1.321(19) . ?
C2 C8 1.541(13) . ?
C2 C15 1.395(12) . ?
C2 C20 1.379(14) . ?
C3 C21 1.373(15) . ?
C3 C22 1.525(14) . ?
C3 C29 1.384(14) . ?
C4 H4 0.9300 . ?
C4 C17 1.391(16) . ?
C5 C8 1.496(14) . ?
C5 C34 1.373(14) . ?
C6 C25 1.388(17) . ?
C6 C27 1.403(15) . ?
C6 C33 1.509(15) . ?
C7 C10 1.397(15) . ?
C7 C20 1.390(15) . ?
C8 H8A 0.9700 . ?
C8 H8B 0.9700 . ?
F3 C47 1.343(18) . ?
O11 C37 1.264(17) . ?
O11 Ag5 2.510(16) . ?
C9 H9 0.9300 . ?
C9 C10 1.378(15) . ?
C9 C15 1.383(13) . ?
C10 C32 1.523(13) . ?
C11 H11 0.9300 . ?
C11 C18 1.380(15) . ?
C11 C26 1.392(15) . ?
C12 C23 1.409(19) . ?
C12 C31 1.391(17) . ?
C12 C35 1.497(16) . ?
C13 H13 0.9300 . ?
C13 C14 1.411(15) . ?
C13 C24 1.359(16) . ?
C14 C22 1.520(14) . ?
C14 C26 1.374(14) . ?
C16 C28 1.387(14) . ?
C16 C30 1.400(14) . ?
C16 C33 1.507(14) . ?
C17 C19 1.378(17) . ?
C17 C35 1.517(17) . ?
C18 C24 1.388(16) . ?
C18 C32 1.503(16) . ?
C19 C34 1.414(16) . ?
C20 H20 0.9300 . ?
C21 H21 0.9300 . ?
C21 C30 1.413(15) . ?
C22 H22A 0.9700 . ?
C22 H22B 0.9700 . ?
C23 C27 1.376(16) . ?
C25 C31 1.380(17) . ?
F4 C50 1.281(18) . ?
C27 H27 0.9300 . ?
C28 H28 0.9300 . ?
C28 C29 1.410(14) . ?
O12 C39 1.246(15) . ?
O12 Ag4 2.476(15) . ?
C31 H31 0.9300 . ?
C32 H32A 0.9700 . ?
C32 H32B 0.9700 . ?
F5 C50 1.32(2) . ?
C33 H33A 0.9700 . ?
C33 H33B 0.9700 . ?
F6 C50 1.25(2) . ?
C34 H34 0.9300 . ?
C35 H35A 0.9700 . ?
C35 H35B 0.9700 . ?
C36 H36A 0.9600 . ?
C36 H36B 0.9600 . ?
C36 H36C 0.9600 . ?
O13 C37 1.197(17) . ?
O13 Ag3 2.473(13) . ?
O14 C39 1.209(16) . ?
O14 Ag3 2.260(12) . ?
C37 C50 1.56(2) . ?
C38 H38A 0.9600 . ?
C38 H38B 0.9600 . ?
C38 H38C 0.9600 . ?
C39 C47 1.540(18) . ?
C40 H40A 0.9600 . ?
C40 H40B 0.9600 . ?
C40 H40C 0.9600 . ?
C41 H41A 0.9600 . ?
C41 H41B 0.9600 . ?
C41 H41C 0.9600 . ?
C42 H42A 0.9600 . ?
C42 H42B 0.9600 . ?
C42 H42C 0.9600 . ?
C43 H43A 0.9600 . ?
C43 H43B 0.9600 . ?
C43 H43C 0.9600 . ?
C44 H44A 0.9600 . ?
C44 H44B 0.9600 . ?
C44 H44C 0.9600 . ?
C45 H45A 0.9600 . ?
C45 H45B 0.9600 . ?
C45 H45C 0.9600 . ?
C46 H46A 0.9600 . ?
C46 H46B 0.9600 . ?
C46 H46C 0.9600 . ?
C48 H48 0.9800 . ?
C49 H49A 0.9600 . ?
C49 H49B 0.9600 . ?
C49 H49C 0.9600 . ?
Ag3 Ag4 2.779(10) . ?
Ag3 Ag5 1.964(13) . ?
Ag4 Ag5 2.722(15) . ?
